data_1527373
loop_
_publ_author_name
'Flink, E.'
'Wiegers, G.A.'
'Jellinek, F.'

_publ_section_title
;
 The system titanium-sulfur. I. The structure of Ti5 S8 and the unit cells
 of Ti3 S4 and Ti4 S5
;
_journal_name_full
;
Recueil des Travaux Chimiques des Pays-Bas et de la Belgique
;
_journal_page_first 869
_journal_page_last 872
_journal_volume 85
_journal_year 1966
_chemical_formula_sum 'S12 Ti7.5'
_chemical_name_systematic 'Ti7.5 S12'
_space_group_IT_number 166
_symmetry_space_group_name_Hall '-R 3 2"'
_symmetry_space_group_name_H-M 'R -3 m :H'
_cell_angle_alpha 90
_cell_angle_beta 90
_cell_angle_gamma 120
_cell_formula_units_Z 1
_cell_length_a 3.418
_cell_length_b 3.418
_cell_length_c 34.36
_cell_volume 347.639
_citation_journal_id_ASTM RTCPA3
_cod_data_source_file Flink_RTCPA3_1966_1533.cif
_cod_data_source_block S12Ti7.5
_cod_original_cell_volume 347.6385
_cod_database_code 1527373

loop_
_symmetry_equiv_pos_as_xyz
x,y,z
-y,x-y,z
-x+y,-x,z
y,x,-z
-x,-x+y,-z
x-y,-y,-z
-x,-y,-z
y,-x+y,-z
x-y,x,-z
-y,-x,z
x,x-y,z
-x+y,y,z
x+2/3,y+1/3,z+1/3
-y+2/3,x-y+1/3,z+1/3
-x+y+2/3,-x+1/3,z+1/3
y+2/3,x+1/3,-z+1/3
-x+2/3,-x+y+1/3,-z+1/3
x-y+2/3,-y+1/3,-z+1/3
-x+2/3,-y+1/3,-z+1/3
y+2/3,-x+y+1/3,-z+1/3
x-y+2/3,x+1/3,-z+1/3
-y+2/3,-x+1/3,z+1/3
x+2/3,x-y+1/3,z+1/3
-x+y+2/3,y+1/3,z+1/3
x+1/3,y+2/3,z+2/3
-y+1/3,x-y+2/3,z+2/3
-x+y+1/3,-x+2/3,z+2/3
y+1/3,x+2/3,-z+2/3
-x+1/3,-x+y+2/3,-z+2/3
x-y+1/3,-y+2/3,-z+2/3
-x+1/3,-y+2/3,-z+2/3
y+1/3,-x+y+2/3,-z+2/3
x-y+1/3,x+2/3,-z+2/3
-y+1/3,-x+2/3,z+2/3
x+1/3,x-y+2/3,z+2/3
-x+y+1/3,y+2/3,z+2/3

loop_
_atom_site_label
_atom_site_type_symbol
_atom_site_fract_x
_atom_site_fract_y
_atom_site_fract_z
_atom_site_occupancy
_atom_site_U_iso_or_equiv
Ti1 Ti 0 0 0 1 0.0
Ti3 Ti 0 0 0.0833 0.25 0.0
S2 S 0 0 0.375 1 0.0
S1 S 0 0 0.2083 1 0.0
Ti2 Ti 0 0 0.5 1 0.0
